data_4029358
loop_
_publ_author_name
'Allu, Srinivasarao'
'Swamy, K. C. Kumara'

_publ_section_title
;
 Ruthenium-Catalyzed Synthesis of Isoquinolones with 8-Aminoquinoline as a
 Bidentate Directing Group in C-H Functionalization.
;
_journal_issue 9
_journal_name_full 'The Journal of organic chemistry'
_journal_page_first 3963
_journal_page_last 3972
_journal_paper_doi 10.1021/jo500424p
_journal_volume 79
_journal_year 2014
_chemical_formula_sum 'C25 H18 N2 O'
_chemical_formula_weight 362.41
_chemical_name_systematic
; 
 ? 
;
_space_group_IT_number 2
_symmetry_cell_setting triclinic
_symmetry_space_group_name_Hall '-P 1'
_symmetry_space_group_name_H-M 'P -1'
_atom_sites_solution_hydrogens geom
_atom_sites_solution_primary direct
_atom_sites_solution_secondary difmap
_audit_creation_method SHELXL-97
_cell_angle_alpha 95.20(3)
_cell_angle_beta 98.89(3)
_cell_angle_gamma 103.19(3)
_cell_formula_units_Z 2
_cell_length_a 7.4501(15)
_cell_length_b 8.7551(18)
_cell_length_c 14.931(3)
_cell_measurement_temperature 293(2)
_cell_volume 928.8(4)
_computing_cell_refinement 'Bruker SMART'
_computing_data_collection 'Bruker SMART'
_computing_data_reduction 'Bruker SAINT'
_computing_molecular_graphics 'Bruker SHELXTL'
_computing_publication_material 'Bruker SHELXTL'
_computing_structure_refinement 'SHELXL-97 (Sheldrick, 1997)'
_computing_structure_solution 'SHELXS-97 (Sheldrick, 1990)'
_diffrn_ambient_temperature 293(2)
_diffrn_measured_fraction_theta_full 0.989
_diffrn_measured_fraction_theta_max 0.989
_diffrn_measurement_device_type 'CCD area detector'
_diffrn_measurement_method 'phi and omega scans'
_diffrn_radiation_monochromator graphite
_diffrn_radiation_source 'fine-focus sealed tube'
_diffrn_radiation_type MoK\a
_diffrn_radiation_wavelength 0.71073
_diffrn_reflns_av_R_equivalents 0.0206
_diffrn_reflns_av_sigmaI/netI 0.0221
_diffrn_reflns_limit_h_max 9
_diffrn_reflns_limit_h_min -9
_diffrn_reflns_limit_k_max 10
_diffrn_reflns_limit_k_min -10
_diffrn_reflns_limit_l_max 18
_diffrn_reflns_limit_l_min -18
_diffrn_reflns_number 9617
_diffrn_reflns_theta_full 26.01
_diffrn_reflns_theta_max 26.01
_diffrn_reflns_theta_min 2.41
_exptl_absorpt_coefficient_mu 0.080
_exptl_absorpt_correction_T_max 0.8016
_exptl_absorpt_correction_T_min 0.7552
_exptl_absorpt_correction_type multi-scan
_exptl_absorpt_process_details 'BRUKER SADABS'
_exptl_crystal_colour colorless
_exptl_crystal_density_diffrn 1.296
_exptl_crystal_density_method 'not measured'
_exptl_crystal_description needle
_exptl_crystal_F_000 380
_exptl_crystal_size_max 0.36
_exptl_crystal_size_mid 0.32
_exptl_crystal_size_min 0.28
_refine_diff_density_max 0.173
_refine_diff_density_min -0.169
_refine_diff_density_rms 0.040
_refine_ls_extinction_method none
_refine_ls_goodness_of_fit_ref 1.035
_refine_ls_hydrogen_treatment mixed
_refine_ls_matrix_type full
_refine_ls_number_parameters 254
_refine_ls_number_reflns 3613
_refine_ls_number_restraints 0
_refine_ls_restrained_S_all 1.035
_refine_ls_R_factor_all 0.0578
_refine_ls_R_factor_gt 0.0494
_refine_ls_shift/su_max 0.000
_refine_ls_shift/su_mean 0.000
_refine_ls_structure_factor_coef Fsqd
_refine_ls_weighting_details 'calc w=1/[\s^2^(Fo^2^)+(0.0776P)^2^+0.1422P] where P=(Fo^2^+2Fc^2^)/3'
_refine_ls_weighting_scheme calc
_refine_ls_wR_factor_gt 0.1362
_refine_ls_wR_factor_ref 0.1434
_reflns_number_gt 2975
_reflns_number_total 3613
_reflns_threshold_expression >2sigma(I)
_cod_data_source_file jo500424p_si_002.cif
_cod_data_source_block compound-16
_cod_depositor_comments
;
The following automatic conversions were performed:

'_symmetry_cell_setting' value 'Triclinic' changed to 'triclinic'
according to
/usr/data/users/saulius/crontab/automatic-downloads/rss-feeds/ACS/lib/dictionaries/cif_core.dic
dictionary named 'cif_core.dic' version 2.4.2 from
2011-04-26.

'_exptl_absorpt_correction_type' value 'MULTI-SCAN'
changed to 'multi-scan' according to
/usr/data/users/saulius/crontab/automatic-downloads/rss-feeds/ACS/lib/dictionaries/cif_core.dic
dictionary named 'cif_core.dic' version 2.4.2 from 2011-04-26.

Automatic conversion script
Id: cif_fix_values 2281 2013-09-26 08:29:07Z andrius 

 Adding full bibliography for 4029356--4029360.cif.
;
_cod_original_cell_volume 928.8(3)
_cod_original_sg_symbol_H-M 'P-1   '
_cod_database_code 4029358

loop_
_symmetry_equiv_pos_as_xyz
'x, y, z'
'-x, -y, -z'

loop_
_atom_site_label
_atom_site_type_symbol
_atom_site_fract_x
_atom_site_fract_y
_atom_site_fract_z
_atom_site_U_iso_or_equiv
_atom_site_adp_type
_atom_site_occupancy
_atom_site_symmetry_multiplicity
_atom_site_calc_flag
_atom_site_refinement_flags
N2 N 0.17859(17) 0.35773(14) 0.27014(8) 0.0504(3) Uani 1 1 d .
C11 C 0.30712(19) 0.57320(16) 0.39204(10) 0.0482(3) Uani 1 1 d .
C17 C 0.12808(19) 0.31582(16) 0.42165(9) 0.0450(3) Uani 1 1 d .
C16 C 0.23652(19) 0.47559(16) 0.45435(9) 0.0457(3) Uani 1 1 d .
O1 O 0.33422(18) 0.59380(14) 0.23702(8) 0.0757(4) Uani 1 1 d .
C18 C 0.10192(18) 0.26157(16) 0.33165(9) 0.0450(3) Uani 1 1 d .
C19 C -0.0089(2) 0.09780(17) 0.29283(9) 0.0488(3) Uani 1 1 d .
C7 C 0.1550(2) 0.29559(18) 0.17447(10) 0.0544(4) Uani 1 1 d .
C10 C 0.2762(2) 0.51437(18) 0.29448(10) 0.0528(4) Uani 1 1 d .
C8 C 0.0039(2) 0.31815(17) 0.11242(10) 0.0549(4) Uani 1 1 d .
N1 N -0.12017(19) 0.39245(16) 0.14387(9) 0.0619(4) Uani 1 1 d .
C12 C 0.4151(2) 0.72733(18) 0.42228(12) 0.0583(4) Uani 1 1 d .
H12 H 0.4595 0.7918 0.3803 0.070 Uiso 1 1 calc R
C9 C -0.0115(3) 0.2612(2) 0.01833(11) 0.0657(5) Uani 1 1 d .
C15 C 0.2791(2) 0.53770(19) 0.54749(10) 0.0563(4) Uani 1 1 d .
H15 H 0.2328 0.4759 0.5903 0.068 Uiso 1 1 calc R
C20 C 0.0706(3) -0.02972(19) 0.29818(11) 0.0640(4) Uani 1 1 d .
H20 H 0.1983 -0.0130 0.3198 0.077 Uiso 1 1 calc R
C24 C -0.1980(2) 0.0697(2) 0.25727(11) 0.0614(4) Uani 1 1 d .
H24 H -0.2527 0.1544 0.2503 0.074 Uiso 1 1 calc R
C6 C 0.2825(2) 0.2219(2) 0.14660(12) 0.0670(5) Uani 1 1 d .
H6 H 0.3817 0.2091 0.1889 0.080 Uiso 1 1 calc R
C3 C -0.1596(3) 0.2879(2) -0.04308(13) 0.0803(6) Uani 1 1 d .
H3 H -0.1738 0.2544 -0.1052 0.096 Uiso 1 1 calc R
C13 C 0.4559(2) 0.78387(19) 0.51383(13) 0.0647(5) Uani 1 1 d .
H13 H 0.5288 0.8861 0.5339 0.078 Uiso 1 1 calc R
C14 C 0.3879(2) 0.6881(2) 0.57597(12) 0.0639(4) Uani 1 1 d .
H14 H 0.4165 0.7264 0.6380 0.077 Uiso 1 1 calc R
C25 C 0.0491(2) 0.21347(19) 0.48869(10) 0.0555(4) Uani 1 1 d .
H25A H -0.0308 0.1160 0.4563 0.083 Uiso 1 1 calc R
H25B H -0.0222 0.2676 0.5229 0.083 Uiso 1 1 calc R
H25C H 0.1497 0.1914 0.5298 0.083 Uiso 1 1 calc R
C4 C 0.1206(3) 0.1840(2) -0.00888(13) 0.0792(6) Uani 1 1 d .
H4 H 0.1094 0.1457 -0.0702 0.095 Uiso 1 1 calc R
C21 C -0.0393(3) -0.1826(2) 0.27141(12) 0.0767(6) Uani 1 1 d .
H21 H 0.0155 -0.2678 0.2749 0.092 Uiso 1 1 calc R
C2 C -0.2815(3) 0.3621(3) -0.01182(15) 0.0897(7) Uani 1 1 d .
H2 H -0.3804 0.3806 -0.0521 0.108 Uiso 1 1 calc R
C5 C 0.2640(3) 0.1645(3) 0.05281(15) 0.0855(6) Uani 1 1 d .
H5 H 0.3508 0.1133 0.0338 0.103 Uiso 1 1 calc R
C23 C -0.3065(3) -0.0838(3) 0.23202(13) 0.0787(6) Uani 1 1 d .
H23 H -0.4341 -0.1018 0.2095 0.094 Uiso 1 1 calc R
C1 C -0.2574(3) 0.4114(2) 0.08231(14) 0.0796(5) Uani 1 1 d .
H1 H -0.3445 0.4608 0.1026 0.095 Uiso 1 1 calc R
C22 C -0.2269(3) -0.2087(2) 0.24004(13) 0.0801(6) Uani 1 1 d .
H22 H -0.3006 -0.3116 0.2241 0.096 Uiso 1 1 calc R

loop_
_atom_site_aniso_label
_atom_site_aniso_U_11
_atom_site_aniso_U_22
_atom_site_aniso_U_33
_atom_site_aniso_U_23
_atom_site_aniso_U_13
_atom_site_aniso_U_12
N2 0.0528(7) 0.0524(7) 0.0387(6) 0.0085(5) 0.0043(5) -0.0002(5)
C11 0.0430(7) 0.0469(7) 0.0504(8) 0.0082(6) -0.0026(6) 0.0091(6)
C17 0.0451(7) 0.0493(8) 0.0408(7) 0.0105(6) 0.0060(6) 0.0115(6)
C16 0.0438(7) 0.0492(8) 0.0441(7) 0.0062(6) 0.0008(6) 0.0165(6)
O1 0.0846(8) 0.0697(7) 0.0553(7) 0.0210(6) 0.0054(6) -0.0166(6)
C18 0.0432(7) 0.0458(7) 0.0442(7) 0.0109(6) 0.0060(6) 0.0065(6)
C19 0.0546(8) 0.0496(8) 0.0378(7) 0.0075(6) 0.0104(6) 0.0020(6)
C7 0.0564(9) 0.0548(8) 0.0452(8) 0.0089(6) 0.0110(7) -0.0025(7)
C10 0.0494(8) 0.0529(8) 0.0490(8) 0.0134(6) 0.0017(6) 0.0006(6)
C8 0.0606(9) 0.0492(8) 0.0460(8) 0.0105(6) 0.0067(7) -0.0042(7)
N1 0.0631(8) 0.0578(8) 0.0568(8) 0.0074(6) -0.0015(6) 0.0071(6)
C12 0.0548(9) 0.0471(8) 0.0662(10) 0.0086(7) -0.0048(7) 0.0089(7)
C9 0.0805(11) 0.0585(9) 0.0434(8) 0.0075(7) 0.0109(8) -0.0127(8)
C15 0.0609(9) 0.0617(9) 0.0464(8) 0.0042(7) 0.0025(7) 0.0214(7)
C20 0.0769(11) 0.0574(9) 0.0551(9) 0.0059(7) 0.0061(8) 0.0155(8)
C24 0.0550(9) 0.0641(10) 0.0581(9) 0.0001(7) 0.0125(7) 0.0021(7)
C6 0.0604(10) 0.0782(11) 0.0604(10) 0.0078(8) 0.0160(8) 0.0098(8)
C3 0.0980(15) 0.0747(12) 0.0501(10) 0.0104(9) -0.0037(10) -0.0049(11)
C13 0.0613(10) 0.0482(8) 0.0745(11) -0.0046(8) -0.0113(8) 0.0137(7)
C14 0.0680(10) 0.0643(10) 0.0538(9) -0.0108(8) -0.0083(8) 0.0248(8)
C25 0.0622(9) 0.0591(9) 0.0459(8) 0.0150(7) 0.0112(7) 0.0123(7)
C4 0.0911(14) 0.0856(13) 0.0478(9) 0.0023(9) 0.0206(10) -0.0079(11)
C21 0.1211(17) 0.0525(10) 0.0561(10) 0.0054(8) 0.0187(10) 0.0192(10)
C2 0.0937(15) 0.0800(13) 0.0733(13) 0.0194(11) -0.0268(11) 0.0008(12)
C5 0.0853(14) 0.0917(14) 0.0786(13) -0.0027(11) 0.0373(12) 0.0104(11)
C23 0.0625(10) 0.0869(14) 0.0677(11) -0.0085(10) 0.0174(9) -0.0167(10)
C1 0.0769(12) 0.0692(11) 0.0814(13) 0.0108(9) -0.0112(10) 0.0120(9)
C22 0.1102(16) 0.0569(10) 0.0571(10) -0.0047(8) 0.0264(10) -0.0149(11)

loop_
_atom_type_symbol
_atom_type_description
_atom_type_scat_dispersion_real
_atom_type_scat_dispersion_imag
_atom_type_scat_source
C C 0.0033 0.0016 'International Tables Vol C Tables 4.2.6.8 and 6.1.1.4'
H H 0.0000 0.0000 'International Tables Vol C Tables 4.2.6.8 and 6.1.1.4'
N N 0.0061 0.0033 'International Tables Vol C Tables 4.2.6.8 and 6.1.1.4'
O O 0.0106 0.0060 'International Tables Vol C Tables 4.2.6.8 and 6.1.1.4'

loop_
_geom_angle_atom_site_label_1
_geom_angle_atom_site_label_2
_geom_angle_atom_site_label_3
_geom_angle
C10 N2 C18 123.71(12)
C10 N2 C7 116.06(12)
C18 N2 C7 120.23(12)
C12 C11 C16 120.54(14)
C12 C11 C10 118.47(14)
C16 C11 C10 120.94(13)
C18 C17 C16 119.24(13)
C18 C17 C25 121.66(13)
C16 C17 C25 119.10(12)
C11 C16 C15 117.79(14)
C11 C16 C17 119.52(13)
C15 C16 C17 122.67(14)
C17 C18 N2 121.01(12)
C17 C18 C19 122.25(12)
N2 C18 C19 116.74(12)
C20 C19 C24 118.57(15)
C20 C19 C18 121.02(14)
C24 C19 C18 120.20(14)
C6 C7 C8 121.68(15)
C6 C7 N2 119.32(15)
C8 C7 N2 118.97(14)
O1 C10 N2 120.65(14)
O1 C10 C11 123.89(14)
N2 C10 C11 115.45(12)
N1 C8 C7 119.37(14)
N1 C8 C9 122.91(16)
C7 C8 C9 117.71(16)
C1 N1 C8 116.47(16)
C13 C12 C11 120.24(16)
C13 C12 H12 119.9
C11 C12 H12 119.9
C3 C9 C4 123.10(17)
C3 C9 C8 117.21(19)
C4 C9 C8 119.69(17)
C14 C15 C16 120.80(16)
C14 C15 H15 119.6
C16 C15 H15 119.6
C19 C20 C21 120.31(18)
C19 C20 H20 119.8
C21 C20 H20 119.8
C19 C24 C23 120.41(18)
C19 C24 H24 119.8
C23 C24 H24 119.8
C7 C6 C5 119.91(18)
C7 C6 H6 120.0
C5 C6 H6 120.0
C2 C3 C9 119.72(18)
C2 C3 H3 120.1
C9 C3 H3 120.1
C12 C13 C14 119.68(15)
C12 C13 H13 120.2
C14 C13 H13 120.2
C15 C14 C13 120.94(15)
C15 C14 H14 119.5
C13 C14 H14 119.5
C17 C25 H25A 109.5
C17 C25 H25B 109.5
H25A C25 H25B 109.5
C17 C25 H25C 109.5
H25A C25 H25C 109.5
H25B C25 H25C 109.5
C5 C4 C9 120.90(17)
C5 C4 H4 119.6
C9 C4 H4 119.6
C22 C21 C20 120.41(19)
C22 C21 H21 119.8
C20 C21 H21 119.8
C3 C2 C1 119.13(19)
C3 C2 H2 120.4
C1 C2 H2 120.4
C4 C5 C6 120.11(19)
C4 C5 H5 119.9
C6 C5 H5 119.9
C22 C23 C24 120.25(19)
C22 C23 H23 119.9
C24 C23 H23 119.9
N1 C1 C2 124.5(2)
N1 C1 H1 117.7
C2 C1 H1 117.7
C21 C22 C23 119.95(17)
C21 C22 H22 120.0
C23 C22 H22 120.0

loop_
_geom_bond_atom_site_label_1
_geom_bond_atom_site_label_2
_geom_bond_distance
N2 C10 1.3837(19)
N2 C18 1.4006(18)
N2 C7 1.4510(19)
C11 C12 1.398(2)
C11 C16 1.401(2)
C11 C10 1.465(2)
C17 C18 1.353(2)
C17 C16 1.444(2)
C17 C25 1.5018(19)
C16 C15 1.406(2)
O1 C10 1.2214(18)
C18 C19 1.495(2)
C19 C20 1.381(2)
C19 C24 1.384(2)
C7 C6 1.358(2)
C7 C8 1.406(2)
C8 N1 1.361(2)
C8 C9 1.426(2)
N1 C1 1.316(2)
C12 C13 1.373(2)
C12 H12 0.9300
C9 C3 1.399(3)
C9 C4 1.403(3)
C15 C14 1.370(2)
C15 H15 0.9300
C20 C21 1.387(2)
C20 H20 0.9300
C24 C23 1.386(2)
C24 H24 0.9300
C6 C5 1.419(3)
C6 H6 0.9300
C3 C2 1.345(3)
C3 H3 0.9300
C13 C14 1.383(3)
C13 H13 0.9300
C14 H14 0.9300
C25 H25A 0.9600
C25 H25B 0.9600
C25 H25C 0.9600
C4 C5 1.352(3)
C4 H4 0.9300
C21 C22 1.363(3)
C21 H21 0.9300
C2 C1 1.404(3)
C2 H2 0.9300
C5 H5 0.9300
C23 C22 1.364(3)
C23 H23 0.9300
C1 H1 0.9300
C22 H22 0.9300
